data_4329039
loop_
_publ_author_name
'Daniel J. Hutchinson'
'Scott A. Cameron'
'Lyall R. Hanton'
'Stephen C. Moratti'

_publ_contact_author 'Hanton, Lyall R.'
_publ_contact_author_email lhanton@Chemistry.otago.ac.nz
_publ_section_title
;
 Sensitivity of Silver(I) Complexes of a Pyrimidine-Hydrazone Ligand to
 Solvent, Counteranion, and Metal-to-Ligand Ratio Changes
;
_journal_name_full 'Inorganic Chemistry'
_journal_page_first 5070
_journal_page_last 5081
_journal_paper_doi 10.1021/ic2025582
_journal_volume 51
_journal_year 2012
_chemical_formula_moiety 'C50 H60 Ag4 N20 O4, 4(C F3 O3 S)'
_chemical_formula_sum 'C54 H60 Ag4 F12 N20 O16 S4'
_chemical_formula_weight 2032.94
_chemical_name_systematic
;
 ?
;
_space_group_IT_number 2
_symmetry_cell_setting triclinic
_symmetry_space_group_name_Hall '-P 1'
_symmetry_space_group_name_H-M 'P -1'
_atom_sites_solution_hydrogens geom
_atom_sites_solution_primary direct
_atom_sites_solution_secondary difmap
_audit_creation_method SHELXL-97
_cell_angle_alpha 97.165(4)
_cell_angle_beta 92.266(4)
_cell_angle_gamma 95.012(4)
_cell_formula_units_Z 1
_cell_length_a 8.834(5)
_cell_length_b 12.8072(10)
_cell_length_c 15.3793(12)
_cell_measurement_reflns_used 9065
_cell_measurement_temperature 90(2)
_cell_measurement_theta_max 27.45
_cell_measurement_theta_min 3.01
_cell_volume 1717.6(10)
_computing_cell_refinement 'Bruker SMART'
_computing_data_collection 'Bruker SMART'
_computing_data_reduction 'Bruker SAINT'
_computing_molecular_graphics 'Bruker SHELXTL'
_computing_publication_material 'Bruker SHELXTL'
_computing_structure_refinement 'SHELXL-97 (Sheldrick, 1997)'
_computing_structure_solution 'SIR97 (Altomare et al., 1999)'
_diffrn_ambient_temperature 90(2)
_diffrn_measured_fraction_theta_full 0.996
_diffrn_measured_fraction_theta_max 0.996
_diffrn_measurement_device_type 'Bruker APEXII CCD area detector'
_diffrn_measurement_method 'phi and omega scans'
_diffrn_radiation_monochromator graphite
_diffrn_radiation_source 'fine-focus sealed tube'
_diffrn_radiation_type MoK\a
_diffrn_radiation_wavelength 0.71069
_diffrn_reflns_av_R_equivalents 0.0337
_diffrn_reflns_av_sigmaI/netI 0.0234
_diffrn_reflns_limit_h_max 10
_diffrn_reflns_limit_h_min -10
_diffrn_reflns_limit_k_max 15
_diffrn_reflns_limit_k_min -15
_diffrn_reflns_limit_l_max 18
_diffrn_reflns_limit_l_min -18
_diffrn_reflns_number 34168
_diffrn_reflns_theta_full 25.50
_diffrn_reflns_theta_max 25.50
_diffrn_reflns_theta_min 1.34
_diffrn_standards_number 0
_exptl_absorpt_coefficient_mu 1.360
_exptl_absorpt_correction_T_max 0.9002
_exptl_absorpt_correction_T_min 0.7782
_exptl_absorpt_correction_type multi-scan
_exptl_absorpt_process_details 'SADABS (Bruker, 2004)'
_exptl_crystal_colour 'pale yellow'
_exptl_crystal_density_diffrn 1.966
_exptl_crystal_description block
_exptl_crystal_F_000 1012
_exptl_crystal_size_max 0.20
_exptl_crystal_size_mid 0.19
_exptl_crystal_size_min 0.08
_refine_diff_density_max 0.865
_refine_diff_density_min -0.418
_refine_diff_density_rms 0.076
_refine_ls_extinction_method none
_refine_ls_goodness_of_fit_ref 1.082
_refine_ls_hydrogen_treatment mixed
_refine_ls_matrix_type full
_refine_ls_number_parameters 507
_refine_ls_number_reflns 6368
_refine_ls_number_restraints 0
_refine_ls_restrained_S_all 1.082
_refine_ls_R_factor_all 0.0283
_refine_ls_R_factor_gt 0.0261
_refine_ls_shift/su_max 0.002
_refine_ls_shift/su_mean 0.000
_refine_ls_structure_factor_coef Fsqd
_refine_ls_weighting_details 'calc w=1/[\s^2^(Fo^2^)+(0.0240P)^2^+2.9590P] where P=(Fo^2^+2Fc^2^)/3'
_refine_ls_weighting_scheme calc
_refine_ls_wR_factor_gt 0.0648
_refine_ls_wR_factor_ref 0.0663
_reflns_number_gt 5980
_reflns_number_total 6368
_reflns_threshold_expression >2sigma(I)
_cod_data_source_file ic2025582_si_001_2.cif
_cod_data_source_block dh57_complex2
_cod_database_code 4329039

loop_
_symmetry_equiv_pos_as_xyz
'x, y, z'
'-x, -y, -z'

loop_
_atom_site_label
_atom_site_type_symbol
_atom_site_fract_x
_atom_site_fract_y
_atom_site_fract_z
_atom_site_U_iso_or_equiv
_atom_site_adp_type
_atom_site_occupancy
_atom_site_symmetry_multiplicity
_atom_site_calc_flag
_atom_site_refinement_flags
C27 C 0.6005(3) 0.4066(2) 0.88887(19) 0.0237(6) Uani 1 1 d .
O21 O 0.8078(2) 0.52322(16) 0.98620(14) 0.0286(5) Uani 1 1 d .
O22 O 0.8626(2) 0.46662(17) 0.83492(13) 0.0261(4) Uani 1 1 d .
O23 O 0.8512(2) 0.34055(16) 0.94036(14) 0.0267(5) Uani 1 1 d .
F21 F 0.5378(2) 0.48815(15) 0.86070(13) 0.0357(4) Uani 1 1 d .
F22 F 0.5731(2) 0.32357(15) 0.82711(12) 0.0345(4) Uani 1 1 d .
F23 F 0.5275(2) 0.38287(15) 0.95938(12) 0.0325(4) Uani 1 1 d .
S2 S 0.80405(8) 0.43833(5) 0.91583(4) 0.01785(14) Uani 1 1 d .
C26 C 0.8897(3) 0.5988(2) 0.41049(19) 0.0221(6) Uani 1 1 d .
O11 O 0.6819(2) 0.48198(16) 0.47263(14) 0.0286(5) Uani 1 1 d .
O12 O 0.6582(2) 0.67098(16) 0.48348(14) 0.0263(5) Uani 1 1 d .
O13 O 0.6180(2) 0.56186(18) 0.34168(14) 0.0296(5) Uani 1 1 d .
F11 F 0.9753(2) 0.60651(15) 0.48471(11) 0.0327(4) Uani 1 1 d .
F12 F 0.9197(2) 0.68903(14) 0.37595(12) 0.0324(4) Uani 1 1 d .
F13 F 0.93807(19) 0.52157(14) 0.35504(11) 0.0283(4) Uani 1 1 d .
S1 S 0.68744(8) 0.57502(5) 0.42904(5) 0.02082(15) Uani 1 1 d .
C9 C 0.6047(3) 0.7785(2) 0.73652(17) 0.0158(5) Uani 1 1 d .
C10 C 0.4839(3) 0.7213(2) 0.76934(17) 0.0171(5) Uani 1 1 d .
H10 H 0.4850 0.6494 0.7730 0.020 Uiso 1 1 calc R
C11 C 0.3611(3) 0.7760(2) 0.79661(16) 0.0157(5) Uani 1 1 d .
C12 C 0.4892(3) 0.9300(2) 0.76771(17) 0.0160(5) Uani 1 1 d .
C13 C 0.4928(3) 1.0475(2) 0.7702(2) 0.0219(6) Uani 1 1 d .
H13A H 0.5734 1.0721 0.7355 0.033 Uiso 1 1 calc R
H13B H 0.5100 1.0805 0.8297 0.033 Uiso 1 1 calc R
H13C H 0.3974 1.0652 0.7468 0.033 Uiso 1 1 calc R
C14 C 0.2158(3) 0.6085(2) 0.82556(19) 0.0205(6) Uani 1 1 d .
H14A H 0.1118 0.5815 0.8110 0.031 Uiso 1 1 calc R
H14B H 0.2447 0.5935 0.8832 0.031 Uiso 1 1 calc R
H14C H 0.2803 0.5754 0.7837 0.031 Uiso 1 1 calc R
C15 C 0.0007(3) 0.7412(2) 0.88487(17) 0.0160(5) Uani 1 1 d .
H15 H -0.0104 0.6694 0.8903 0.019 Uiso 1 1 calc R
C16 C -0.1167(3) 0.8104(2) 0.91493(17) 0.0151(5) Uani 1 1 d .
C17 C -0.2391(3) 0.7687(2) 0.95687(18) 0.0198(6) Uani 1 1 d .
H17 H -0.2528 0.6967 0.9610 0.024 Uiso 1 1 calc R
C18 C -0.3409(3) 0.8363(2) 0.99264(19) 0.0230(6) Uani 1 1 d .
H18 H -0.4238 0.8106 1.0217 0.028 Uiso 1 1 calc R
C19 C -0.3173(3) 0.9425(2) 0.98446(19) 0.0217(6) Uani 1 1 d .
H19 H -0.3811 0.9900 1.0105 0.026 Uiso 1 1 calc R
C20 C -0.1969(3) 0.9773(2) 0.93670(17) 0.0170(5) Uani 1 1 d .
C21 C -0.1732(3) 1.0899(2) 0.91836(18) 0.0192(6) Uani 1 1 d .
H21A H -0.0745 1.1214 0.9430 0.023 Uiso 1 1 calc R
H21B H -0.1758 1.0921 0.8555 0.023 Uiso 1 1 calc R
C22 C 0.7630(3) 1.2191(2) 0.64892(18) 0.0214(6) Uani 1 1 d .
C23 C 0.7161(3) 1.3236(2) 0.6411(2) 0.0251(6) Uani 1 1 d .
H23A H 0.6085 1.3233 0.6482 0.038 Uiso 1 1 calc R
H23B H 0.7392 1.3426 0.5844 0.038 Uiso 1 1 calc R
H23C H 0.7694 1.3741 0.6858 0.038 Uiso 1 1 calc R
C24 C 0.1518(3) 1.2220(2) 0.81249(18) 0.0204(6) Uani 1 1 d .
C25 C 0.1749(3) 1.3366(2) 0.8225(2) 0.0246(6) Uani 1 1 d .
H25A H 0.2521 1.3582 0.7845 0.037 Uiso 1 1 calc R
H25B H 0.2064 1.3628 0.8822 0.037 Uiso 1 1 calc R
H25C H 0.0815 1.3646 0.8073 0.037 Uiso 1 1 calc R
C5 C 1.2235(3) 0.7570(2) 0.60067(17) 0.0180(5) Uani 1 1 d .
H5 H 1.2272 0.6857 0.6061 0.022 Uiso 1 1 calc R
C1 C 1.1818(3) 1.0783(2) 0.57339(19) 0.0220(6) Uani 1 1 d .
H1A H 1.0765 1.0859 0.5572 0.026 Uiso 1 1 calc R
H1B H 1.2092 1.1229 0.6285 0.026 Uiso 1 1 calc R
N1 N 1.0819(2) 0.90987(17) 0.61466(14) 0.0162(5) Uani 1 1 d .
N2 N 0.8456(2) 0.78832(17) 0.67761(14) 0.0155(4) Uani 1 1 d .
N3 N 0.7247(2) 0.72713(17) 0.70285(14) 0.0161(5) Uani 1 1 d .
N4 N 0.6086(2) 0.88400(17) 0.73659(14) 0.0160(5) Uani 1 1 d .
N5 N 0.3634(2) 0.88160(17) 0.79687(14) 0.0157(4) Uani 1 1 d .
N6 N 0.2319(2) 0.72289(17) 0.82365(14) 0.0158(5) Uani 1 1 d .
N7 N 0.1187(2) 0.78228(17) 0.85100(14) 0.0155(5) Uani 1 1 d .
N8 N -0.0965(2) 0.91287(17) 0.90323(14) 0.0159(5) Uani 1 1 d .
N22 N 0.1358(3) 1.13203(19) 0.80512(16) 0.0250(5) Uani 1 1 d .
N11 N 0.7991(3) 1.13634(19) 0.65499(17) 0.0251(5) Uani 1 1 d .
O1 O 1.2772(2) 1.10971(17) 0.50700(14) 0.0258(5) Uani 1 1 d .
H1 H 1.287(4) 1.173(3) 0.516(2) 0.031 Uiso 1 1 d .
O2 O -0.2895(2) 1.14740(16) 0.95623(14) 0.0246(4) Uani 1 1 d .
H2 H -0.258(4) 1.210(3) 0.955(2) 0.030 Uiso 1 1 d .
C6 C 1.0950(3) 0.8073(2) 0.62300(16) 0.0153(5) Uani 1 1 d .
C7 C 0.9658(3) 0.7451(2) 0.65461(16) 0.0158(5) Uani 1 1 d .
H7 H 0.9712 0.6735 0.6580 0.019 Uiso 1 1 calc R
C2 C 1.2009(3) 0.9643(2) 0.58380(17) 0.0180(5) Uani 1 1 d .
C8 C 0.7205(3) 0.6123(2) 0.68838(19) 0.0196(6) Uani 1 1 d .
H8A H 0.7660 0.5909 0.6341 0.029 Uiso 1 1 calc R
H8B H 0.6168 0.5821 0.6857 0.029 Uiso 1 1 calc R
H8C H 0.7760 0.5882 0.7358 0.029 Uiso 1 1 calc R
C3 C 1.3344(3) 0.9197(2) 0.56244(18) 0.0208(6) Uani 1 1 d .
H3 H 1.4154 0.9604 0.5430 0.025 Uiso 1 1 calc R
C4 C 1.3461(3) 0.8141(2) 0.57028(17) 0.0197(6) Uani 1 1 d .
H4 H 1.4341 0.7825 0.5555 0.024 Uiso 1 1 calc R
Ag2 Ag 0.13252(2) 0.965297(16) 0.831985(14) 0.02203(7) Uani 1 1 d .
Ag1 Ag 0.82690(2) 0.966758(16) 0.657553(14) 0.02167(7) Uani 1 1 d .

loop_
_atom_site_aniso_label
_atom_site_aniso_U_11
_atom_site_aniso_U_22
_atom_site_aniso_U_33
_atom_site_aniso_U_23
_atom_site_aniso_U_13
_atom_site_aniso_U_12
C27 0.0197(14) 0.0246(15) 0.0283(15) 0.0080(12) 0.0044(12) 0.0024(12)
O21 0.0338(12) 0.0211(11) 0.0294(11) -0.0020(9) 0.0003(9) 0.0017(9)
O22 0.0220(11) 0.0326(12) 0.0256(11) 0.0108(9) 0.0051(8) 0.0008(9)
O23 0.0249(11) 0.0194(10) 0.0375(12) 0.0096(9) 0.0004(9) 0.0031(8)
F21 0.0237(9) 0.0379(11) 0.0501(12) 0.0207(9) -0.0004(8) 0.0082(8)
F22 0.0269(10) 0.0369(10) 0.0361(10) -0.0030(8) -0.0029(8) -0.0051(8)
F23 0.0258(9) 0.0372(10) 0.0369(10) 0.0128(8) 0.0135(8) -0.0012(8)
S2 0.0178(3) 0.0147(3) 0.0216(3) 0.0050(3) 0.0015(3) 0.0004(3)
C26 0.0209(14) 0.0212(14) 0.0230(14) -0.0019(12) -0.0006(11) 0.0034(11)
O11 0.0319(12) 0.0211(10) 0.0350(12) 0.0076(9) 0.0106(9) 0.0051(9)
O12 0.0260(11) 0.0196(10) 0.0343(12) 0.0023(9) 0.0111(9) 0.0054(8)
O13 0.0182(10) 0.0395(13) 0.0303(11) 0.0017(10) -0.0007(9) 0.0025(9)
F11 0.0258(9) 0.0423(11) 0.0279(9) -0.0020(8) -0.0049(7) 0.0039(8)
F12 0.0275(9) 0.0251(9) 0.0456(11) 0.0087(8) 0.0096(8) -0.0005(7)
F13 0.0238(9) 0.0302(9) 0.0298(9) -0.0048(7) 0.0051(7) 0.0065(7)
S1 0.0185(3) 0.0191(3) 0.0250(4) 0.0025(3) 0.0038(3) 0.0021(3)
C9 0.0155(13) 0.0176(13) 0.0141(12) 0.0013(10) -0.0009(10) 0.0024(10)
C10 0.0160(13) 0.0152(13) 0.0212(13) 0.0057(11) 0.0023(10) 0.0021(10)
C11 0.0159(13) 0.0179(13) 0.0133(12) 0.0031(10) 0.0013(10) 0.0008(10)
C12 0.0146(13) 0.0156(13) 0.0173(13) 0.0009(10) 0.0012(10) -0.0002(10)
C13 0.0166(13) 0.0152(13) 0.0336(16) 0.0009(12) 0.0082(12) -0.0005(11)
C14 0.0215(14) 0.0152(13) 0.0257(15) 0.0045(11) 0.0060(11) 0.0013(11)
C15 0.0174(13) 0.0130(12) 0.0171(13) 0.0008(10) 0.0011(10) 0.0006(10)
C16 0.0140(13) 0.0154(13) 0.0157(12) 0.0024(10) 0.0002(10) -0.0006(10)
C17 0.0192(14) 0.0181(13) 0.0222(14) 0.0039(11) 0.0026(11) -0.0003(11)
C18 0.0174(14) 0.0255(15) 0.0275(15) 0.0071(12) 0.0066(11) 0.0021(11)
C19 0.0168(14) 0.0224(14) 0.0267(15) 0.0034(12) 0.0042(11) 0.0051(11)
C20 0.0156(13) 0.0173(13) 0.0176(13) 0.0017(11) -0.0005(10) 0.0009(10)
C21 0.0186(14) 0.0153(13) 0.0240(14) 0.0017(11) 0.0027(11) 0.0036(11)
C22 0.0215(14) 0.0217(15) 0.0217(14) 0.0037(12) 0.0058(11) 0.0022(12)
C23 0.0280(16) 0.0216(15) 0.0269(15) 0.0033(12) 0.0048(12) 0.0067(12)
C24 0.0195(14) 0.0241(16) 0.0190(14) 0.0057(11) 0.0063(11) 0.0042(11)
C25 0.0294(16) 0.0185(14) 0.0270(15) 0.0040(12) 0.0061(12) 0.0042(12)
C5 0.0181(13) 0.0193(13) 0.0172(13) 0.0028(11) 0.0018(10) 0.0039(11)
C1 0.0210(14) 0.0212(14) 0.0253(15) 0.0070(12) 0.0075(11) 0.0020(11)
N1 0.0154(11) 0.0179(11) 0.0152(11) 0.0016(9) 0.0021(9) 0.0020(9)
N2 0.0148(11) 0.0174(11) 0.0147(11) 0.0035(9) 0.0024(8) 0.0000(9)
N3 0.0141(11) 0.0145(11) 0.0209(11) 0.0052(9) 0.0056(9) 0.0010(9)
N4 0.0154(11) 0.0146(11) 0.0180(11) 0.0014(9) 0.0030(9) 0.0001(9)
N5 0.0135(11) 0.0139(11) 0.0191(11) 0.0015(9) 0.0018(9) -0.0003(9)
N6 0.0155(11) 0.0115(10) 0.0211(11) 0.0031(9) 0.0052(9) 0.0022(9)
N7 0.0144(11) 0.0176(11) 0.0149(11) 0.0017(9) 0.0018(9) 0.0038(9)
N8 0.0151(11) 0.0150(11) 0.0177(11) 0.0021(9) 0.0022(9) 0.0004(9)
N22 0.0270(13) 0.0211(14) 0.0288(13) 0.0064(10) 0.0077(10) 0.0049(10)
N11 0.0246(13) 0.0201(13) 0.0318(14) 0.0053(11) 0.0086(11) 0.0033(10)
O1 0.0311(12) 0.0194(10) 0.0280(11) 0.0063(9) 0.0119(9) -0.0014(9)
O2 0.0212(10) 0.0159(10) 0.0379(12) 0.0038(9) 0.0092(9) 0.0039(8)
C6 0.0162(13) 0.0169(13) 0.0127(12) 0.0007(10) 0.0007(10) 0.0018(10)
C7 0.0165(13) 0.0156(13) 0.0158(12) 0.0037(10) 0.0011(10) 0.0026(10)
C2 0.0179(13) 0.0205(14) 0.0157(13) 0.0035(11) 0.0017(10) 0.0006(11)
C8 0.0203(14) 0.0139(13) 0.0254(14) 0.0033(11) 0.0065(11) 0.0033(11)
C3 0.0184(14) 0.0248(14) 0.0201(14) 0.0059(12) 0.0065(11) 0.0002(11)
C4 0.0138(13) 0.0290(15) 0.0170(13) 0.0015(11) 0.0033(10) 0.0069(11)
Ag2 0.02224(12) 0.01376(11) 0.03173(13) 0.00580(9) 0.01081(9) 0.00257(8)
Ag1 0.02367(12) 0.01496(11) 0.02772(12) 0.00474(9) 0.00598(9) 0.00423(8)

loop_
_atom_type_symbol
_atom_type_description
_atom_type_scat_dispersion_real
_atom_type_scat_dispersion_imag
_atom_type_scat_source
C C 0.0033 0.0016 'International Tables Vol C Tables 4.2.6.8 and 6.1.1.4'
H H 0.0000 0.0000 'International Tables Vol C Tables 4.2.6.8 and 6.1.1.4'
N N 0.0061 0.0033 'International Tables Vol C Tables 4.2.6.8 and 6.1.1.4'
O O 0.0106 0.0060 'International Tables Vol C Tables 4.2.6.8 and 6.1.1.4'
F F 0.0171 0.0103 'International Tables Vol C Tables 4.2.6.8 and 6.1.1.4'
S S 0.1246 0.1234 'International Tables Vol C Tables 4.2.6.8 and 6.1.1.4'
Ag Ag -0.8971 1.1015 'International Tables Vol C Tables 4.2.6.8 and 6.1.1.4'

loop_
_geom_angle_atom_site_label_1
_geom_angle_atom_site_label_2
_geom_angle_atom_site_label_3
_geom_angle
F22 C27 F21 108.1(2)
F22 C27 F23 107.1(2)
F21 C27 F23 107.3(2)
F22 C27 S2 111.98(19)
F21 C27 S2 111.3(2)
F23 C27 S2 110.8(2)
O21 S2 O22 115.43(13)
O21 S2 O23 115.08(13)
O22 S2 O23 114.52(13)
O21 S2 C27 103.03(13)
O22 S2 C27 103.39(13)
O23 S2 C27 102.93(13)
F11 C26 F13 107.3(2)
F11 C26 F12 107.1(2)
F13 C26 F12 106.9(2)
F11 C26 S1 111.9(2)
F13 C26 S1 111.94(19)
F12 C26 S1 111.38(19)
O11 S1 O13 116.02(14)
O11 S1 O12 115.11(13)
O13 S1 O12 115.05(13)
O11 S1 C26 102.56(13)
O13 S1 C26 102.92(13)
O12 S1 C26 102.25(13)
N4 C9 N3 118.5(2)
N4 C9 C10 121.7(2)
N3 C9 C10 119.8(2)
C9 C10 C11 117.3(2)
C9 C10 H10 121.4
C11 C10 H10 121.4
N5 C11 N6 118.0(2)
N5 C11 C10 121.5(2)
N6 C11 C10 120.5(2)
N4 C12 N5 126.6(2)
N4 C12 C13 117.4(2)
N5 C12 C13 116.0(2)
C12 C13 H13A 109.5
C12 C13 H13B 109.5
H13A C13 H13B 109.5
C12 C13 H13C 109.5
H13A C13 H13C 109.5
H13B C13 H13C 109.5
N6 C14 H14A 109.5
N6 C14 H14B 109.5
H14A C14 H14B 109.5
N6 C14 H14C 109.5
H14A C14 H14C 109.5
H14B C14 H14C 109.5
N7 C15 C16 118.4(2)
N7 C15 H15 120.8
C16 C15 H15 120.8
N8 C16 C17 122.8(2)
N8 C16 C15 118.1(2)
C17 C16 C15 119.0(2)
C16 C17 C18 118.6(3)
C16 C17 H17 120.7
C18 C17 H17 120.7
C19 C18 C17 118.9(3)
C19 C18 H18 120.5
C17 C18 H18 120.5
C18 C19 C20 119.0(3)
C18 C19 H19 120.5
C20 C19 H19 120.5
N8 C20 C19 122.4(2)
N8 C20 C21 115.9(2)
C19 C20 C21 121.7(2)
O2 C21 C20 109.3(2)
O2 C21 H21A 109.8
C20 C21 H21A 109.8
O2 C21 H21B 109.8
C20 C21 H21B 109.8
H21A C21 H21B 108.3
N11 C22 C23 179.5(3)
C22 C23 H23A 109.5
C22 C23 H23B 109.5
H23A C23 H23B 109.5
C22 C23 H23C 109.5
H23A C23 H23C 109.5
H23B C23 H23C 109.5
N22 C24 C25 179.0(3)
C24 C25 H25A 109.5
C24 C25 H25B 109.5
H25A C25 H25B 109.5
C24 C25 H25C 109.5
H25A C25 H25C 109.5
H25B C25 H25C 109.5
C4 C5 C6 119.2(3)
C4 C5 H5 120.4
C6 C5 H5 120.4
O1 C1 C2 109.0(2)
O1 C1 H1A 109.9
C2 C1 H1A 109.9
O1 C1 H1B 109.9
C2 C1 H1B 109.9
H1A C1 H1B 108.3
C2 N1 C6 117.3(2)
C2 N1 Ag1 130.25(18)
C6 N1 Ag1 112.41(16)
C7 N2 N3 119.3(2)
C7 N2 Ag1 118.85(17)
N3 N2 Ag1 121.39(16)
N2 N3 C9 117.3(2)
N2 N3 C8 120.3(2)
C9 N3 C8 122.3(2)
C12 N4 C9 116.5(2)
C12 N4 Ag1 127.42(17)
C9 N4 Ag1 115.45(17)
C12 N5 C11 116.2(2)
C12 N5 Ag2 125.05(17)
C11 N5 Ag2 118.29(17)
N7 N6 C11 116.8(2)
N7 N6 C14 120.2(2)
C11 N6 C14 122.9(2)
C15 N7 N6 121.1(2)
C15 N7 Ag2 118.82(17)
N6 N7 Ag2 120.05(16)
C20 N8 C16 118.0(2)
C20 N8 Ag2 126.07(17)
C16 N8 Ag2 115.72(17)
C24 N22 Ag2 162.8(2)
C22 N11 Ag1 169.8(2)
C1 O1 H1 104(3)
C21 O2 H2 104(2)
N1 C6 C5 123.0(2)
N1 C6 C7 118.6(2)
C5 C6 C7 118.4(2)
N2 C7 C6 120.8(2)
N2 C7 H7 119.6
C6 C7 H7 119.6
N1 C2 C3 122.7(3)
N1 C2 C1 116.2(2)
C3 C2 C1 121.2(2)
N3 C8 H8A 109.5
N3 C8 H8B 109.5
H8A C8 H8B 109.5
N3 C8 H8C 109.5
H8A C8 H8C 109.5
H8B C8 H8C 109.5
C4 C3 C2 119.6(3)
C4 C3 H3 120.2
C2 C3 H3 120.2
C5 C4 C3 118.2(2)
C5 C4 H4 120.9
C3 C4 H4 120.9
N22 Ag2 N7 175.85(8)
N22 Ag2 N8 110.97(8)
N7 Ag2 N8 68.81(7)
N22 Ag2 N5 114.71(8)
N7 Ag2 N5 66.02(7)
N8 Ag2 N5 134.05(8)
N11 Ag1 N2 173.05(8)
N11 Ag1 N1 115.34(8)
N2 Ag1 N1 69.19(7)
N11 Ag1 N4 109.29(8)
N2 Ag1 N4 65.30(7)
N1 Ag1 N4 133.74(7)

loop_
_geom_bond_atom_site_label_1
_geom_bond_atom_site_label_2
_geom_bond_distance
C27 F22 1.333(3)
C27 F21 1.334(3)
C27 F23 1.337(3)
C27 S2 1.828(3)
O21 S2 1.432(2)
O22 S2 1.441(2)
O23 S2 1.442(2)
C26 F11 1.332(3)
C26 F13 1.335(3)
C26 F12 1.341(3)
C26 S1 1.826(3)
O11 S1 1.436(2)
O12 S1 1.447(2)
O13 S1 1.439(2)
C9 N4 1.349(3)
C9 N3 1.380(3)
C9 C10 1.388(4)
C10 C11 1.393(4)
C10 H10 0.9300
C11 N5 1.350(3)
C11 N6 1.383(3)
C12 N4 1.329(3)
C12 N5 1.345(3)
C12 C13 1.498(4)
C13 H13A 0.9600
C13 H13B 0.9600
C13 H13C 0.9600
C14 N6 1.464(3)
C14 H14A 0.9600
C14 H14B 0.9600
C14 H14C 0.9600
C15 N7 1.285(3)
C15 C16 1.473(4)
C15 H15 0.9300
C16 N8 1.344(3)
C16 C17 1.382(4)
C17 C18 1.385(4)
C17 H17 0.9300
C18 C19 1.379(4)
C18 H18 0.9300
C19 C20 1.390(4)
C19 H19 0.9300
C20 N8 1.338(3)
C20 C21 1.502(4)
C21 O2 1.418(3)
C21 H21A 0.9700
C21 H21B 0.9700
C22 N11 1.146(4)
C22 C23 1.453(4)
C23 H23A 0.9600
C23 H23B 0.9600
C23 H23C 0.9600
C24 N22 1.139(4)
C24 C25 1.453(4)
C25 H25A 0.9600
C25 H25B 0.9600
C25 H25C 0.9600
C5 C4 1.383(4)
C5 C6 1.387(4)
C5 H5 0.9300
C1 O1 1.423(3)
C1 C2 1.512(4)
C1 H1A 0.9700
C1 H1B 0.9700
N1 C2 1.345(4)
N1 C6 1.350(3)
N1 Ag1 2.515(2)
N2 C7 1.281(3)
N2 N3 1.367(3)
N2 Ag1 2.363(2)
N3 C8 1.457(3)
N4 Ag1 2.543(2)
N5 Ag2 2.434(2)
N6 N7 1.357(3)
N7 Ag2 2.391(2)
N8 Ag2 2.422(2)
N22 Ag2 2.223(3)
N11 Ag1 2.212(3)
O1 H1 0.80(4)
O2 H2 0.82(4)
C6 C7 1.468(4)
C7 H7 0.9300
C2 C3 1.388(4)
C8 H8A 0.9600
C8 H8B 0.9600
C8 H8C 0.9600
C3 C4 1.385(4)
C3 H3 0.9300
C4 H4 0.9300
